data_4061349
loop_
_publ_author_name
'Kim, Sung-Joon'
'Choi, Dong-Woong'
'Lee, Young-Joo'
'Chae, Byung-Hoon'
'Ko, Jaejung'
'Kang, Sang Ook'

_publ_section_title
;
 Titanium Complexes Incorporating 1,1-Bis(tert-butylamido)-1-silacycloalkane
 Ligands: Generation of Alkyl Derivatives and Reactivity toward Molecular
 Oxygen
;
_journal_coden_ASTM ORGND7
_journal_issue 3
_journal_name_full Organometallics
_journal_page_first 559
_journal_page_last 567
_journal_paper_doi 10.1021/om034174b
_journal_volume 23
_journal_year 2004
_chemical_formula_sum 'C14 H30 N2 O Si Ti'
_chemical_formula_weight 318.39
_space_group_IT_number 2
_symmetry_cell_setting triclinic
_symmetry_space_group_name_Hall '-P 1'
_symmetry_space_group_name_H-M 'P -1'
_cell_angle_alpha 93.400(7)
_cell_angle_beta 98.586(9)
_cell_angle_gamma 102.250(7)
_cell_formula_units_Z 2
_cell_length_a 8.6178(8)
_cell_length_b 9.0100(6)
_cell_length_c 12.1201(12)
_cell_measurement_temperature 293(2)
_cell_volume 905.31(14)
_diffrn_ambient_temperature 293(2)
_exptl_crystal_density_diffrn 1.168
_cod_depositor_comments
;
The following automatic conversions were performed:
'_symmetry_cell_setting' value 'Triclinic' changed to 'triclinic'
according to '/home/saulius/struct/CIF-dictionaries/cif_core.dic'
dictionary named 'cif_core.dic' version 2.4.1 from 2010-06-29.

Automatic conversion script
Id: cif_fix_enum 1527 2010-12-29 10:47:43Z saulius 
;
_cod_database_code 4061349

loop_
_symmetry_equiv_pos_as_xyz
'x, y, z'
'-x, -y, -z'

loop_
_atom_site_label
_atom_site_type_symbol
_atom_site_fract_x
_atom_site_fract_y
_atom_site_fract_z
_atom_site_U_iso_or_equiv
_atom_site_adp_type
_atom_site_occupancy
_atom_site_calc_flag
_atom_site_refinement_flags
_atom_site_disorder_assembly
_atom_site_disorder_group
Ti1 Ti 0.48625(6) 0.00973(5) 0.36312(4) 0.04169(18) Uani 1 d . . .
Si1 Si 0.39705(11) 0.18288(9) 0.21089(7) 0.0522(2) Uani 1 d . . .
O1 O 0.3710(2) 0.0315(2) 0.49641(16) 0.0476(5) Uani 1 d . . .
N2 N 0.5689(3) 0.1978(3) 0.3123(2) 0.0507(6) Uani 1 d . . .
N1 N 0.3090(3) 0.0054(3) 0.24837(19) 0.0480(6) Uani 1 d . . .
C1 C 0.4245(5) 0.2017(5) 0.0608(3) 0.0805(12) Uani 1 d . . .
H1A H 0.5376 0.2309 0.0547 0.097 Uiso 1 calc R . .
H1B H 0.3760 0.1070 0.0144 0.097 Uiso 1 calc R . .
C2 C 0.3405(7) 0.3232(5) 0.0289(4) 0.0949(15) Uani 1 d . . .
H2 H 0.3358 0.3538 -0.0433 0.114 Uiso 1 calc R . .
C3 C 0.2735(6) 0.3872(5) 0.1015(4) 0.0959(15) Uani 1 d . . .
H3 H 0.2186 0.4624 0.0810 0.115 Uiso 1 calc R . .
C4 C 0.2842(5) 0.3406(4) 0.2181(3) 0.0756(10) Uani 1 d . . .
H4A H 0.1781 0.3034 0.2369 0.091 Uiso 1 calc R . .
H4B H 0.3432 0.4244 0.2724 0.091 Uiso 1 calc R . .
C5 C 0.1603(4) -0.1034(4) 0.1915(3) 0.0633(9) Uani 1 d . . .
C6 C 0.1878(5) -0.1768(5) 0.0804(3) 0.0874(13) Uani 1 d . . .
H6A H 0.2035 -0.1008 0.0284 0.131 Uiso 1 calc R . .
H6B H 0.0957 -0.2564 0.0498 0.131 Uiso 1 calc R . .
H6C H 0.2815 -0.2190 0.0937 0.131 Uiso 1 calc R . .
C7 C 0.0223(5) -0.0213(6) 0.1662(4) 0.0923(13) Uani 1 d . . .
H7A H 0.0022 0.0236 0.2349 0.138 Uiso 1 calc R . .
H7B H -0.0730 -0.0933 0.1298 0.138 Uiso 1 calc R . .
H7C H 0.0513 0.0571 0.1179 0.138 Uiso 1 calc R . .
C8 C 0.1167(6) -0.2273(5) 0.2681(4) 0.1048(17) Uani 1 d . . .
H8A H 0.2029 -0.2795 0.2821 0.157 Uiso 1 calc R . .
H8B H 0.0201 -0.2986 0.2330 0.157 Uiso 1 calc R . .
H8C H 0.0995 -0.1822 0.3378 0.157 Uiso 1 calc R . .
C9 C 0.7078(4) 0.3273(4) 0.3463(3) 0.0688(10) Uani 1 d . . .
C10 C 0.7307(9) 0.4309(8) 0.2584(6) 0.197(4) Uani 1 d . . .
H10A H 0.7587 0.3788 0.1954 0.296 Uiso 1 calc R . .
H10B H 0.8157 0.5181 0.2869 0.296 Uiso 1 calc R . .
H10C H 0.6328 0.4635 0.2353 0.296 Uiso 1 calc R . .
C11 C 0.8548(5) 0.2676(6) 0.3845(5) 0.1165(19) Uani 1 d . . .
H11A H 0.8351 0.2033 0.4437 0.175 Uiso 1 calc R . .
H11B H 0.9442 0.3516 0.4116 0.175 Uiso 1 calc R . .
H11C H 0.8791 0.2098 0.3228 0.175 Uiso 1 calc R . .
C12 C 0.6753(7) 0.4153(6) 0.4496(5) 0.139(2) Uani 1 d . . .
H12A H 0.5733 0.4429 0.4324 0.209 Uiso 1 calc R . .
H12B H 0.7590 0.5060 0.4704 0.209 Uiso 1 calc R . .
H12C H 0.6734 0.3522 0.5107 0.209 Uiso 1 calc R . .
C13 C 0.2395(4) 0.1064(5) 0.4880(3) 0.0714(10) Uani 1 d . . .
H13A H 0.2802 0.2140 0.5071 0.107 Uiso 1 calc R . .
H13B H 0.1687 0.0668 0.5387 0.107 Uiso 1 calc R . .
H13C H 0.1815 0.0886 0.4127 0.107 Uiso 1 calc R . .
C14 C 0.5685(5) -0.1638(5) 0.2739(3) 0.0817(12) Uani 1 d . . .
H14A H 0.5284 -0.1678 0.1952 0.122 Uiso 1 calc R . .
H14B H 0.5298 -0.2608 0.3005 0.122 Uiso 1 calc R . .
H14C H 0.6841 -0.1403 0.2860 0.122 Uiso 1 calc R . .

loop_
_atom_site_aniso_label
_atom_site_aniso_U_11
_atom_site_aniso_U_22
_atom_site_aniso_U_33
_atom_site_aniso_U_23
_atom_site_aniso_U_13
_atom_site_aniso_U_12
Ti1 0.0433(3) 0.0390(3) 0.0443(3) 0.0072(2) 0.0117(2) 0.0086(2)
Si1 0.0611(6) 0.0504(5) 0.0505(5) 0.0146(4) 0.0158(4) 0.0176(4)
O1 0.0416(11) 0.0598(12) 0.0478(10) 0.0094(9) 0.0134(9) 0.0200(9)
N2 0.0498(15) 0.0459(13) 0.0567(14) 0.0108(11) 0.0153(12) 0.0050(11)
N1 0.0475(14) 0.0480(13) 0.0486(13) 0.0060(10) 0.0085(11) 0.0100(11)
C1 0.098(3) 0.088(3) 0.059(2) 0.0245(19) 0.023(2) 0.016(2)
C2 0.132(4) 0.075(3) 0.069(3) 0.035(2) -0.001(3) 0.009(3)
C3 0.120(4) 0.059(2) 0.105(3) 0.029(2) -0.014(3) 0.029(2)
C4 0.082(3) 0.058(2) 0.093(3) 0.0137(19) 0.012(2) 0.0286(19)
C5 0.054(2) 0.069(2) 0.0590(19) 0.0016(16) 0.0015(16) 0.0042(17)
C6 0.083(3) 0.093(3) 0.073(2) -0.025(2) -0.004(2) 0.013(2)
C7 0.054(2) 0.112(3) 0.102(3) -0.013(3) -0.006(2) 0.018(2)
C8 0.098(3) 0.086(3) 0.101(3) 0.017(2) 0.002(3) -0.035(3)
C9 0.059(2) 0.0481(18) 0.095(3) 0.0126(17) 0.016(2) -0.0024(16)
C10 0.166(6) 0.164(6) 0.196(7) 0.112(5) -0.028(5) -0.094(5)
C11 0.054(3) 0.091(3) 0.192(6) 0.004(3) 0.015(3) -0.005(2)
C12 0.124(5) 0.100(4) 0.168(6) -0.058(4) 0.015(4) -0.007(3)
C13 0.064(2) 0.100(3) 0.064(2) 0.0110(19) 0.0146(18) 0.047(2)
C14 0.098(3) 0.089(3) 0.066(2) -0.011(2) 0.001(2) 0.052(2)

loop_
_geom_bond_atom_site_label_1
_geom_bond_atom_site_label_2
_geom_bond_distance
_geom_bond_site_symmetry_2
_geom_bond_publ_flag
Ti1 N2 1.871(2) . ?
Ti1 N1 1.898(2) . ?
Ti1 O1 2.039(2) . ?
Ti1 O1 2.048(2) 2_656 ?
Ti1 C14 2.148(3) . ?
Ti1 Si1 2.6183(9) . ?
Ti1 Ti1 3.3089(10) 2_656 ?
Si1 N1 1.736(2) . ?
Si1 N2 1.753(3) . ?
Si1 C1 1.882(4) . ?
Si1 C4 1.889(4) . ?
O1 C13 1.431(4) . ?
O1 Ti1 2.048(2) 2_656 ?
N2 C9 1.473(4) . ?
N1 C5 1.483(4) . ?
C1 C2 1.475(6) . ?
C2 C3 1.294(7) . ?
C3 C4 1.494(6) . ?
C5 C8 1.516(5) . ?
C5 C7 1.532(5) . ?
C5 C6 1.537(5) . ?
C9 C10 1.465(6) . ?
C9 C11 1.500(6) . ?
C9 C12 1.535(6) . ?
